data_7720726
loop_
_publ_author_name
'Ma, Xiong-Feng'
'Miao, Zhuang'
'Deng, Xiaodun'
'Hou, Hongping'
'Li, Wenke'
'Liu, Yangyang'
'Xi, Chengyu'
'Zhang, Rong'
'Zhou, Zhihuan'
'Ai, Chaoqian'
'Du, Hongliang'

_publ_section_title
;
 Ultrasonication-induced Co-based metal-organic framework nanoparticles
 for red-light photocatalytic aerobic oxidation.
;
_journal_issue 15
_journal_name_full 'Dalton transactions (Cambridge, England : 2003)'
_journal_page_first 6067
_journal_page_last 6073
_journal_paper_doi 10.1039/d5dt01720c
_journal_volume 55
_journal_year 2026
_chemical_formula_moiety 'C14 H15 Co N O8, 1[C2H6O]'
_chemical_formula_sum 'C16 H21 Co N O9'
_chemical_formula_weight 430.280
_space_group_crystal_system monoclinic
_space_group_IT_number 14
_space_group_name_Hall '-P 2ybc'
_space_group_name_H-M_alt 'P 1 21/c 1'
_symmetry_Int_Tables_number 14
_audit_creation_date 2025-12-12
_audit_creation_method
;
Olex2 1.5-dev
(compiled 2025.11.13 svn.reb371d55 for OlexSys, GUI svn.r7346)
;
_audit_update_record
;
2026-03-13 deposited with the CCDC.	2026-03-17 downloaded from the CCDC.
;
_cell_angle_alpha 90
_cell_angle_beta 96.150(4)
_cell_angle_gamma 90
_cell_formula_units_Z 4
_cell_length_a 5.3542(2)
_cell_length_b 33.0648(11)
_cell_length_c 10.7480(5)
_cell_measurement_reflns_used 5285
_cell_measurement_temperature 293(2)
_cell_measurement_theta_max 72.9200
_cell_measurement_theta_min 2.6450
_cell_volume 1891.83(13)
_computing_cell_refinement 'CrysAlisPro 1.171.41.49a (Rigaku OD, 2019)'
_computing_data_collection 'CrysAlisPro 1.171.41.49a (Rigaku OD, 2019)'
_computing_data_reduction 'CrysAlisPro 1.171.41.49a (Rigaku OD, 2019)'
_computing_molecular_graphics 'Olex2 1.5-dev (Dolomanov et al., 2009)'
_computing_publication_material 'Olex2 1.5-dev (Dolomanov et al., 2009)'
_computing_structure_refinement 'olex2.refine 1.5-dev (Bourhis et al., 2015)'
_diffrn_ambient_temperature 293(2)
_diffrn_detector_area_resol_mean 10.0000
_diffrn_detector_type HyPix
_diffrn_measured_fraction_theta_full 0.9889
_diffrn_measured_fraction_theta_max 0.9571
_diffrn_measurement_details
;
List of Runs (angles in degrees, time in seconds):

  # Type    Start    End  Width  t~exp~   \w     \q     \k     \f   Frames
#--------------------------------------------------------------------------
  1  \w    -84.00 -50.94   0.38    1.00    --  -39.95-170.00 -99.00   87
  2  \w    -85.00 -59.92   0.38    1.00    --  -39.95 170.00 -83.00   66
  3  \w    -69.00 -42.78   0.38    1.00    --  -39.95 115.00 133.00   69
  4  \w     66.00  91.08   0.38    1.00    --   39.95-170.00 -99.00   66
  5  \w     57.00  87.78   0.38    1.00    --   39.95-115.00  43.00   81
  6  \w   -128.00 -45.92   0.38    4.00    --  -94.50-170.00 -99.00  216
  7  \w   -100.00 -76.06   0.38    4.00    --  -94.50 170.00 -83.00   63
  8  \w   -128.00-101.78   0.38    4.00    --  -94.50-115.00  43.00   69
  9  \w    -57.00 -31.92   0.38    4.00    --  -94.50 115.00 133.00   66
 10  \w    107.00 142.72   0.38    4.00    --  108.87-170.00 -99.00   94
 11  \w    115.00 139.70   0.38    4.00    --  108.87 115.00 133.00   65
 12  \w     84.00 109.08   0.38    4.00    --  108.87 170.00 -83.00   66
 13  \w     68.00 106.00   0.38    4.00    --  108.87-115.00  43.00  100
 14  \w    -27.00  45.20   0.38    1.00    --  -39.95  19.00   0.00  190
 15  \w   -115.00 -13.92   0.38    1.00    --  -39.95 -57.00-150.00  266
 16  \w    -14.00  12.22   0.38    1.00    --   39.95 -19.00-150.00   69
 17  \w    -86.00 -25.96   0.38    4.00    --  -94.50 125.00 150.00  158
 18  \w    -49.00 -20.88   0.38    4.00    --  -94.50  45.00  90.00   74
 19  \w    -51.00 -14.90   0.38    4.00    --  -94.50  45.00   0.00   95
 20  \w    -51.00 -16.80   0.38    4.00    --  -94.50  45.00 -30.00   90
 21  \w    -51.00 -25.92   0.38    4.00    --  -94.50  45.00-120.00   66
 22  \w     34.00  59.08   0.38    4.00    --  108.87 -61.00 -90.00   66
 23  \w    103.00 129.22   0.38    4.00    --  108.87  45.00  30.00   69
 24  \w     34.00  59.46   0.38    4.00    --  108.87 -61.00  90.00   67
 25  \w    135.00 177.56   0.38    4.00    --  108.87  45.00  30.00  112
 26  \w     36.00  61.46   0.38    4.00    --  108.87 -61.00-180.00   67
 27  \w     55.00 100.22   0.38    4.00    --  108.87 -94.00  30.00  119
 28  \w     51.00 103.06   0.38    4.00    --  108.87 -77.00  30.00  137
 29  \w    143.00 169.22   0.38    4.00    --  108.87 125.00 -30.00   69
 30  \w     99.00 124.08   0.38    4.00    --  108.87 125.00 -30.00   66
 31  \w     95.00 171.00   0.38    4.00    --  108.87  45.00-120.00  200
 32  \w     35.00  62.36   0.38    4.00    --  108.87 -61.00-120.00   72
 33  \w     41.00  68.36   0.38    4.00    --  108.87 -61.00  60.00   72
 34  \w     38.00  64.22   0.38    4.00    --  108.87 -61.00  30.00   69
;
_diffrn_measurement_device 'four-circle diffractometer'
_diffrn_measurement_device_type 'XtaLAB Synergy, Dualflex, HyPix'
_diffrn_measurement_method '\w scans'
_diffrn_radiation_type CuK\a
_diffrn_radiation_wavelength 1.54184
_diffrn_reflns_av_R_equivalents 0.0460
_diffrn_reflns_av_unetI/netI 0.0449
_diffrn_reflns_Laue_measured_fraction_full 0.9889
_diffrn_reflns_Laue_measured_fraction_max 0.9571
_diffrn_reflns_limit_h_max 4
_diffrn_reflns_limit_h_min -6
_diffrn_reflns_limit_k_max 40
_diffrn_reflns_limit_k_min -40
_diffrn_reflns_limit_l_max 13
_diffrn_reflns_limit_l_min -13
_diffrn_reflns_number 12239
_diffrn_reflns_point_group_measured_fraction_full 0.9889
_diffrn_reflns_point_group_measured_fraction_max 0.9571
_diffrn_reflns_theta_full 67.6840
_diffrn_reflns_theta_max 74.07
_diffrn_reflns_theta_min 2.67
_exptl_absorpt_coefficient_mu 7.567
_exptl_absorpt_correction_T_max 1.00000
_exptl_absorpt_correction_T_min 0.40330
_exptl_absorpt_correction_type multi-scan
_exptl_absorpt_process_details
;
CrysAlisPro 1.171.41.49a (Rigaku Oxford Diffraction, 2019)
Empirical absorption correction using spherical harmonics,
 implemented in SCALE3 ABSPACK scaling algorithm.
;
_exptl_crystal_colour brown
_exptl_crystal_colour_primary brown
_exptl_crystal_density_diffrn 1.511
_exptl_crystal_description needle
_exptl_crystal_F_000 886.635
_exptl_crystal_size_max 1
_exptl_crystal_size_mid 0.1
_exptl_crystal_size_min 0.1
_refine_diff_density_max 0.9750
_refine_diff_density_min -0.6309
_refine_diff_density_rms 0.1193
_refine_ls_d_res_high 0.8017
_refine_ls_d_res_low 16.5324
_refine_ls_goodness_of_fit_ref 1.0245
_refine_ls_hydrogen_treatment constr
_refine_ls_matrix_type full
_refine_ls_number_constraints 26
_refine_ls_number_parameters 221
_refine_ls_number_reflns 3685
_refine_ls_number_restraints 0
_refine_ls_restrained_S_all 1.0245
_refine_ls_R_factor_all 0.0851
_refine_ls_R_factor_gt 0.0766
_refine_ls_shift/su_max 0.0006
_refine_ls_shift/su_mean 0.0000
_refine_ls_structure_factor_coef Fsqd
_refine_ls_weighting_details 'w=1/[\s^2^(Fo^2^)+(0.1541P)^2^+1.2455P] where P=(Fo^2^+2Fc^2^)/3'
_refine_ls_weighting_scheme calc
_refine_ls_wR_factor_gt 0.2132
_refine_ls_wR_factor_ref 0.2243
_reflns_Friedel_coverage 0.0
_reflns_limit_h_max 6
_reflns_limit_h_min -6
_reflns_limit_k_max 40
_reflns_limit_k_min 0
_reflns_limit_l_max 13
_reflns_limit_l_min 0
_reflns_number_gt 3020
_reflns_number_total 3685
_reflns_threshold_expression I>=2u(I)
_cod_data_source_file d5dt01720c2.cif
_cod_data_source_block 1
_cod_depositor_comments 'Adding full bibliography for 7720726.cif.'
_cod_original_formula_sum 'C16 H21 Co1 N1 O9'
_cod_database_code 7720726
_olex2_refinement_description
;
1. Fixed Uiso
 At 1.2 times of:
  All C(H) groups
 At 1.5 times of:
  All O(H,H) groups
2. Others
 Fixed Uiso: O15(0.05) C16(0.05) C17(0.05) C18(0.05) C19(0.05) C20(0.05)
 O21(0.05) C22(0.05)
3.a Rotating group:
 O5(H5a,H5b), O6(H6a,H6b), O7(H7a,H7b), O8(H8a,H8b)
3.b Aromatic/amide H refined with riding coordinates:
 C3(H3), C5(H5), C8(H8), C9(H9), C12(H12), C13(H13), C14(H14)
;
_smtbx_masks_special_details
;
A solvent mask was calculated and 108 electrons were 
found in a volume of 536\%A^3^ in 1 void per unit cell. 
This is consistent with the presence of 1 EtOH per Formula Unit 
which account for 104 electrons per unit cell.
;
_smtbx_masks_void_probe_radius 1.2
_smtbx_masks_void_truncation_radius 1.2
_olex2_submission_special_instructions 'No special instructions were received'
_oxdiff_exptl_absorpt_empirical_details
;
Empirical correction (ABSPACK) includes:
- Absorption correction using spherical harmonics
- Frame scaling
;

loop_
_space_group_symop_id
_space_group_symop_operation_xyz
1 x,y,z
2 -x,y+1/2,-z+1/2
3 -x,-y,-z
4 x,-y-1/2,z-1/2

loop_
_atom_site_label
_atom_site_type_symbol
_atom_site_fract_x
_atom_site_fract_y
_atom_site_fract_z
_atom_site_U_iso_or_equiv
_atom_site_adp_type
_atom_site_occupancy
_atom_site_refinement_flags_posn
Co1 Co 1.01186(11) 0.247236(17) 0.28321(6) 0.0449(3) Uani 1 .
O1 O 0.8112(7) 0.28987(9) 0.3739(4) 0.0722(11) Uani 1 .
O2 O 0.9890(6) 0.34696(9) 0.3182(3) 0.0584(8) Uani 1 .
O3 O 0.2114(7) 0.29457(9) 0.6910(4) 0.0793(13) Uani 1 .
O4 O 0.0218(5) 0.35218(9) 0.7274(3) 0.0549(8) Uani 1 .
O5 O 0.7928(7) 0.26437(15) 0.1134(3) 0.0812(12) Uani 1 .
O6 O 1.2797(5) 0.28951(9) 0.2429(3) 0.0561(8) Uani 1 .
O7 O 1.2423(6) 0.22841(15) 0.4535(3) 0.0819(13) Uani 1 .
O8 O 0.7441(6) 0.20405(9) 0.3191(3) 0.0589(8) Uani 1 .
N1 N 0.5006(6) 0.45844(9) 0.5064(3) 0.0469(8) Uani 1 .
C1 C 0.8340(7) 0.32817(11) 0.3744(4) 0.0451(9) Uani 1 .
C2 C 0.6634(6) 0.35106(10) 0.4501(4) 0.0402(8) Uani 1 .
C3 C 0.6584(7) 0.39317(10) 0.4429(4) 0.0452(9) Uani 1 .
H3 H 0.7584(7) 0.40667(10) 0.3907(4) 0.0543(10) Uiso 1 R
C4 C 0.5044(7) 0.41462(11) 0.5137(4) 0.0446(9) Uani 1 .
C5 C 0.3501(7) 0.39541(10) 0.5894(4) 0.0432(8) Uani 1 .
H5 H 0.2463(7) 0.41045(10) 0.6359(4) 0.0518(10) Uiso 1 R
C6 C 0.3499(6) 0.35356(10) 0.5962(4) 0.0386(8) Uani 1 .
C7 C 0.1789(7) 0.33258(11) 0.6775(4) 0.0459(9) Uani 1 .
C8 C 0.5081(6) 0.33162(10) 0.5260(3) 0.0387(8) Uani 1 .
H8 H 0.5092(6) 0.30353(10) 0.5303(3) 0.0465(9) Uiso 1 R
C9 C 0.8293(10) 0.46129(14) 0.6802(6) 0.0720(14) Uani 1 .
H9 H 0.8294(10) 0.43325(14) 0.6869(6) 0.0864(17) Uiso 1 R
C10 C 0.6625(7) 0.48006(11) 0.5907(4) 0.0477(9) Uani 1 .
C11 C 0.3401(7) 0.47692(11) 0.4161(4) 0.0475(9) Uani 1 .
C12 C 0.1733(9) 0.45524(14) 0.3337(6) 0.0706(14) Uani 1 .
H12 H 0.1728(9) 0.42714(14) 0.3371(6) 0.0847(17) Uiso 1 R
C13 C 0.0109(14) 0.4747(2) 0.2482(9) 0.110(3) Uani 1 .
H13 H -0.0989(14) 0.4597(2) 0.1933(9) 0.132(3) Uiso 1 R
C14 C 0.0066(13) 0.5165(2) 0.2416(9) 0.107(3) Uani 1 .
H14 H -0.1082(13) 0.5294(2) 0.1837(9) 0.128(3) Uiso 1 R
H5a H 0.746(10) 0.2879(3) 0.090(3) 0.1218(17) Uiso 1 GR
H5b H 0.733(10) 0.2489(3) 0.054(3) 0.1218(17) Uiso 1 GR
H6a H 1.4370(10) 0.2937(6) 0.255(3) 0.0841(12) Uiso 1 GR
H6b H 1.214(5) 0.3113(2) 0.266(5) 0.0841(12) Uiso 1 GR
H7a H 1.239(8) 0.2375(13) 0.5273(11) 0.1229(19) Uiso 1 GR
H7b H 1.355(8) 0.2102(13) 0.4606(11) 0.1229(19) Uiso 1 GR
H8a H 0.795(4) 0.18069(18) 0.301(4) 0.0883(12) Uiso 1 GR
H8b H 0.612(3) 0.2078(9) 0.269(3) 0.0883(12) Uiso 1 GR

loop_
_atom_site_aniso_label
_atom_site_aniso_U_11
_atom_site_aniso_U_22
_atom_site_aniso_U_33
_atom_site_aniso_U_12
_atom_site_aniso_U_13
_atom_site_aniso_U_23
Co1 0.0416(4) 0.0289(4) 0.0674(5) -0.0022(2) 0.0209(3) -0.0133(3)
O1 0.073(2) 0.0276(14) 0.126(3) -0.0064(14) 0.056(2) -0.0219(17)
O2 0.0637(18) 0.0377(15) 0.080(2) 0.0005(13) 0.0357(15) -0.0009(14)
O3 0.085(2) 0.0299(15) 0.136(3) 0.0121(15) 0.072(2) 0.0272(18)
O4 0.0550(16) 0.0352(15) 0.080(2) 0.0030(11) 0.0324(14) 0.0042(13)
O5 0.077(2) 0.107(3) 0.060(2) -0.030(2) 0.0048(17) -0.002(2)
O6 0.0456(15) 0.0421(16) 0.084(2) -0.0083(12) 0.0242(14) -0.0171(14)
O7 0.057(2) 0.135(4) 0.0530(18) -0.031(2) 0.0029(14) 0.014(2)
O8 0.0540(16) 0.0414(16) 0.086(2) -0.0080(12) 0.0283(15) -0.0130(15)
N1 0.0560(19) 0.0166(13) 0.070(2) -0.0009(12) 0.0150(15) -0.0001(13)
C1 0.047(2) 0.0280(17) 0.063(2) 0.0010(15) 0.0210(17) -0.0066(16)
C2 0.0381(17) 0.0243(16) 0.060(2) -0.0013(13) 0.0146(15) -0.0047(15)
C3 0.054(2) 0.0224(16) 0.063(2) -0.0008(14) 0.0243(17) 0.0007(15)
C4 0.053(2) 0.0184(17) 0.065(2) -0.0005(13) 0.0196(17) 0.0018(15)
C5 0.0494(19) 0.0235(16) 0.060(2) 0.0021(14) 0.0199(16) -0.0008(14)
C6 0.0401(17) 0.0235(16) 0.055(2) -0.0002(13) 0.0172(15) 0.0043(14)
C7 0.0456(19) 0.0258(17) 0.068(2) 0.0004(14) 0.0149(17) 0.0065(16)
C8 0.0422(18) 0.0170(14) 0.058(2) 0.0002(12) 0.0101(15) -0.0004(13)
C9 0.079(3) 0.029(2) 0.104(4) 0.005(2) -0.008(3) 0.005(2)
C10 0.053(2) 0.0233(17) 0.069(2) -0.0003(15) 0.0164(18) 0.0007(16)
C11 0.053(2) 0.0234(17) 0.068(2) 0.0011(15) 0.0171(18) -0.0007(16)
C12 0.073(3) 0.031(2) 0.104(4) -0.007(2) -0.008(3) -0.004(2)
C13 0.116(6) 0.051(4) 0.148(6) -0.012(3) -0.047(5) -0.003(4)
C14 0.116(6) 0.044(3) 0.148(6) 0.007(3) -0.047(5) 0.004(3)

loop_
_atom_type_symbol
_atom_type_scat_dispersion_real
_atom_type_scat_dispersion_imag
_atom_type_scat_Cromer_Mann_a1
_atom_type_scat_Cromer_Mann_a2
_atom_type_scat_Cromer_Mann_a3
_atom_type_scat_Cromer_Mann_a4
_atom_type_scat_Cromer_Mann_b1
_atom_type_scat_Cromer_Mann_b2
_atom_type_scat_Cromer_Mann_b3
_atom_type_scat_Cromer_Mann_b4
_atom_type_scat_Cromer_Mann_c
_atom_type_scat_source
_atom_type_scat_dispersion_source
C 0.01788 0.00908 2.31000 1.02000 1.58860 0.86500 20.84390 10.20750 0.56870 51.65120 0.21560 'International Tables Volume C Table 6.1.1.4 (pp. 500-502)' 'Brennan, Cowan, Rev. Sci. Instrum., 1992, 63, 850'
Co -2.38417 3.62029 12.28410 7.34090 4.00340 2.34880 4.27910 0.27840 13.53590 71.16920 1.01180 'International Tables Volume C Table 6.1.1.4 (pp. 500-502)' 'Brennan, Cowan, Rev. Sci. Instrum., 1992, 63, 850'
H 0.00000 0.00000 0.49300 0.32291 0.14019 0.04081 10.51090 26.12570 3.14236 57.79970 0.00304 'International Tables Volume C Table 6.1.1.4 (pp. 500-502)' 'Brennan, Cowan, Rev. Sci. Instrum., 1992, 63, 850'
N 0.03110 0.01806 12.21260 3.13220 2.01250 1.16630 0.00570 9.89330 28.99750 0.58260 -11.52900 'International Tables Volume C Table 6.1.1.4 (pp. 500-502)' 'Brennan, Cowan, Rev. Sci. Instrum., 1992, 63, 850'
O 0.04960 0.03234 3.04850 2.28680 1.54630 0.86700 13.27710 5.70110 0.32390 32.90890 0.25080 'International Tables Volume C Table 6.1.1.4 (pp. 500-502)' 'Brennan, Cowan, Rev. Sci. Instrum., 1992, 63, 850'

loop_
_geom_angle_atom_site_label_1
_geom_angle_atom_site_label_2
_geom_angle_atom_site_label_3
_geom_angle
_geom_angle_site_symmetry_1
_geom_angle_site_symmetry_3
_geom_angle_publ_flag
O3 Co1 O1 179.18(15) 4_665 . y
O5 Co1 O1 87.53(18) . . y
O5 Co1 O3 91.84(19) . 4_665 y
O6 Co1 O1 92.54(12) . . y
O6 Co1 O3 86.92(12) . 4_665 y
O6 Co1 O5 88.36(14) . . y
O7 Co1 O1 94.27(18) . . y
O7 Co1 O3 86.37(19) . 4_665 y
O7 Co1 O5 178.21(15) . . y
O7 Co1 O6 91.49(13) . . y
O8 Co1 O1 88.71(12) . . y
O8 Co1 O3 91.82(13) . 4_665 y
O8 Co1 O5 90.81(15) . . y
O8 Co1 O6 178.47(12) . . y
O8 Co1 O7 89.29(14) . . y
C1 O1 Co1 128.5(3) . . ?
C7 O3 Co1 130.1(3) . 4_466 ?
H5a O5 Co1 128.1 . . ?
H5b O5 Co1 127.4 . . ?
H5b O5 H5a 104.5 . . ?
H6a O6 Co1 140.6 . . ?
H6b O6 Co1 101.0 . . ?
H6b O6 H6a 104.5 . . ?
H7a O7 Co1 128.0 . . ?
H7b O7 Co1 127.5 . . ?
H7b O7 H7a 104.5 . . ?
H8a O8 Co1 109.5 . . ?
H8b O8 Co1 108.9 . . ?
H8b O8 H8a 104.5 . . ?
C10 N1 C4 118.4(3) . . ?
C11 N1 C4 119.2(3) . . ?
C11 N1 C10 122.4(3) . . ?
O2 C1 O1 124.3(3) . . ?
C2 C1 O1 116.3(3) . . ?
C2 C1 O2 119.4(3) . . ?
C3 C2 C1 119.0(3) . . ?
C8 C2 C1 121.8(3) . . ?
C8 C2 C3 119.2(3) . . ?
H3 C3 C2 120.3(2) . . ?
C4 C3 C2 119.5(3) . . ?
C4 C3 H3 120.3(2) . . ?
C3 C4 N1 119.3(3) . . ?
C5 C4 N1 119.2(3) . . ?
C5 C4 C3 121.5(3) . . ?
H5 C5 C4 120.1(2) . . ?
C6 C5 C4 119.7(3) . . ?
C6 C5 H5 120.1(2) . . ?
C7 C6 C5 119.7(3) . . ?
C8 C6 C5 119.1(3) . . ?
C8 C6 C7 121.2(3) . . ?
O4 C7 O3 124.1(4) . . ?
C6 C7 O3 116.0(3) . . ?
C6 C7 O4 119.9(3) . . ?
C6 C8 C2 121.0(3) . . ?
H8 C8 C2 119.51(19) . . ?
H8 C8 C6 119.51(19) . . ?
C10 C9 H9 119.6(3) . . ?
C14 C9 H9 119.6(4) 3_666 . ?
C14 C9 C10 120.7(5) 3_666 . ?
C9 C10 N1 122.3(4) . . ?
C11 C10 N1 118.7(4) 3_666 . ?
C11 C10 C9 119.0(4) 3_666 . ?
C10 C11 N1 118.9(4) 3_666 . ?
C12 C11 N1 122.3(4) . . ?
C12 C11 C10 118.8(4) . 3_666 ?
H12 C12 C11 119.7(3) . . ?
C13 C12 C11 120.6(5) . . ?
C13 C12 H12 119.7(3) . . ?
H13 C13 C12 119.5(3) . . ?
C14 C13 C12 121.0(6) . . ?
C14 C13 H13 119.5(4) . . ?
C13 C14 C9 120.0(6) . 3_666 ?
H14 C14 C9 120.0(3) . 3_666 ?
H14 C14 C13 120.0(4) . . ?

loop_
_geom_bond_atom_site_label_1
_geom_bond_atom_site_label_2
_geom_bond_distance
_geom_bond_site_symmetry_2
_geom_bond_publ_flag
Co1 O1 2.078(3) . y
Co1 O3 2.064(3) 4_665 y
Co1 O5 2.138(4) . y
Co1 O6 2.081(3) . y
Co1 O7 2.185(4) . y
Co1 O8 2.089(3) . y
O1 C1 1.272(4) . ?
O2 C1 1.243(5) . ?
O3 C7 1.275(4) . ?
O4 C7 1.230(5) . ?
O5 H5a 0.8500 . ?
O5 H5b 0.8500 . ?
O6 H6a 0.8500 . ?
O6 H6b 0.8500 . ?
O7 H7a 0.8500 . ?
O7 H7b 0.8500 . ?
O8 H8a 0.8500 . ?
O8 H8b 0.8500 . ?
N1 C4 1.451(4) . ?
N1 C10 1.384(5) . ?
N1 C11 1.369(5) . ?
C1 C2 1.493(5) . ?
C2 C3 1.395(5) . ?
C2 C8 1.384(5) . ?
C3 H3 0.9300 . ?
C3 C4 1.377(5) . ?
C4 C5 1.375(5) . ?
C5 H5 0.9300 . ?
C5 C6 1.386(5) . ?
C6 C7 1.501(5) . ?
C6 C8 1.396(5) . ?
C8 H8 0.9300 . ?
C9 H9 0.9300 . ?
C9 C10 1.387(7) . ?
C9 C14 1.364(9) 3_666 ?
C10 C11 1.425(5) 3_666 ?
C11 C12 1.387(6) . ?
C12 H12 0.9300 . ?
C12 C13 1.358(9) . ?
C13 H13 0.9300 . ?
C13 C14 1.383(10) . ?
C14 H14 0.9300 . ?

loop_
_geom_torsion_atom_site_label_1
_geom_torsion_atom_site_label_2
_geom_torsion_atom_site_label_3
_geom_torsion_atom_site_label_4
_geom_torsion
_geom_torsion_site_symmetry_1
_geom_torsion_site_symmetry_2
_geom_torsion_site_symmetry_3
_geom_torsion_site_symmetry_4
_geom_torsion_publ_flag
Co1 O1 C1 O2 -0.4(5) . . . . ?
Co1 O1 C1 C2 -179.4(4) . . . . ?
Co1 O3 C7 O4 5.1(6) 4_466 . . . ?
Co1 O3 C7 C6 -175.8(4) 4_466 . . . ?
O1 C1 C2 C3 -172.6(4) . . . . ?
O1 C1 C2 C8 6.7(5) . . . . ?
O2 C1 C2 C3 8.4(5) . . . . ?
O2 C1 C2 C8 -172.4(4) . . . . ?
O3 C7 C6 C5 -171.6(4) . . . . ?
O3 C7 C6 C8 8.9(5) . . . . ?
O4 C7 C6 C5 7.5(5) . . . . ?
O4 C7 C6 C8 -171.9(4) . . . . ?
N1 C4 C3 C2 179.7(4) . . . . ?
N1 C4 C5 C6 179.3(4) . . . . ?
N1 C10 C9 C14 177.3(6) . . . 3_666 ?
N1 C10 C11 N1 -0.6(4) . . 3_666 3_666 ?
N1 C10 C11 C12 -178.3(4) . . 3_666 3_666 ?
N1 C11 C10 N1 0.6(4) . . 3_666 3_666 ?
N1 C11 C10 C9 -178.4(4) . . 3_666 3_666 ?
N1 C11 C12 C13 177.7(6) . . . . ?
C1 C2 C3 C4 -179.0(4) . . . . ?
C1 C2 C8 C6 179.9(4) . . . . ?
C2 C3 C4 C5 -1.6(5) . . . . ?
C2 C8 C6 C5 -0.2(4) . . . . ?
C2 C8 C6 C7 179.3(4) . . . . ?
C3 C2 C8 C6 -0.8(5) . . . . ?
C3 C4 N1 C10 -91.9(4) . . . . ?
C3 C4 N1 C11 87.5(4) . . . . ?
C3 C4 C5 C6 0.6(5) . . . . ?
C4 N1 C10 C9 0.9(4) . . . . ?
C4 N1 C10 C11 179.9(3) . . . 3_666 ?
C4 N1 C11 C10 -179.9(3) . . . 3_666 ?
C4 N1 C11 C12 2.4(4) . . . . ?
C4 C3 C2 C8 1.7(5) . . . . ?
C4 C5 C6 C7 -179.2(4) . . . . ?
C4 C5 C6 C8 0.3(5) . . . . ?
C5 C4 N1 C10 89.5(4) . . . . ?
C5 C4 N1 C11 -91.2(4) . . . . ?
C9 C10 N1 C11 -178.4(4) . . . . ?
C9 C10 C11 N1 178.4(4) . . 3_666 3_666 ?
C9 C10 C11 C12 0.7(6) . . 3_666 3_666 ?
C9 C14 C13 C12 1.4(10) 3_666 . . . ?
C10 N1 C11 C10 -0.6(3) . . . 3_666 ?
C10 N1 C11 C12 -178.3(4) . . . . ?
C10 C9 C14 C13 2.1(8) . . 3_666 3_666 ?
C10 C11 C12 C13 0.0(6) 3_666 . . . ?
C11 N1 C10 C11 0.6(3) . . . 3_666 ?
C11 C10 C9 C14 1.7(6) . 3_666 3_666 . ?
C11 C12 C13 C14 -0.4(8) . . . . ?
C12 C11 C10 N1 178.3(4) . . 3_666 3_666 ?
C12 C11 C10 C9 -0.7(6) . . 3_666 3_666 ?
C13 C14 C9 C10 -2.1(11) . . 3_666 3_666 ?

loop_
_smtbx_masks_void_nr
_smtbx_masks_void_average_x
_smtbx_masks_void_average_y
_smtbx_masks_void_average_z
_smtbx_masks_void_volume
_smtbx_masks_void_count_electrons
_smtbx_masks_void_content
1 -0.147 0.000 0.500 267.7 54.1 '2 EtOH'
2 -0.509 0.500 0.000 267.7 54.1 '2 EtOH'
